data_2312585
loop_
_publ_author_name
'Atencio, Reinaldo'
'Linares, Marciel M.'
'Gonz&#xe1;lez, Teresa'
'Brice&#xf1;o, Alexander'

_publ_section_title
;
 Multivalent hydrogen-bonded architectures directed by
 self-complementarity between [Cu(2,2'-biimidazole)] and malonate building
 blocks.
;
_journal_coeditor_code OJ3021
_journal_issue 9
_journal_name_full 'Acta crystallographica. Section C, Structural chemistry'
_journal_paper_doi 10.1107/S2053229624007897
_journal_volume 80
_journal_year 2024
_chemical_formula_iupac '[Cu (C6 H6 N4)2 (H2 O1)]2, [Cu (C3 H2 O4)2 (Cl O4)2], 2.2H2 O'
_chemical_formula_moiety '2(C12 H14 Cu N8 O 2+), C6 Cl2 Cu O16 4-, 2.2(H2 O)'
_chemical_formula_sum 'C30 H32.4 Cl2 Cu3 N16 O20.2'
_chemical_formula_weight 1201.84
_chemical_name_systematic
;Bis[aquabis(2,2'-biimidazole-\k^2^<i>N</i>,<i>N</i>')copper(II)]
bis(malonato-\k^2^<i>O</i>,<i>O</i>')bis(perchlorato-\k<i>O</i>)copper(II) 2.2-hydrate
;
_space_group_crystal_system monoclinic
_space_group_IT_number 15
_space_group_name_Hall '-C 2yc'
_space_group_name_H-M_alt 'C 1 2/c 1'
_atom_sites_solution_hydrogens mixed
_atom_sites_solution_primary dual
_audit_creation_method
;
Olex2 1.5
(compiled 2024.02.16 svn.r378c4104 for OlexSys, GUI svn.r6928)
;
_cell_angle_alpha 90
_cell_angle_beta 95.296(5)
_cell_angle_gamma 90
_cell_formula_units_Z 4
_cell_length_a 17.9569(11)
_cell_length_b 15.2466(6)
_cell_length_c 16.6781(10)
_cell_measurement_reflns_used 7335
_cell_measurement_temperature 298.0(3)
_cell_measurement_theta_max 27.0420
_cell_measurement_theta_min 1.7740
_cell_volume 4546.7(4)
_computing_cell_refinement
;
CrysAlis PRO (Rigaku OD, 2022)
;
_computing_data_collection
;
CrysAlis PRO (Rigaku OD, 2022)
;
_computing_data_reduction
;
CrysAlis PRO (Rigaku OD, 2022)
;
_computing_molecular_graphics
;
OLEX2 (Dolomanov <i>et al.</i>, 2009) and
<i>DIAMOND</i> (Brandenburg, 1996)
;
_computing_publication_material
;
OLEX2 (Dolomanov <i>et al.</i>, 2009)
;
_computing_structure_refinement
;
SHELXL2018 (Sheldrick, 2015<i>b</i>)
;
_computing_structure_solution
;
SHELXT (Sheldrick, 2015<i>a</i>)
;
_diffrn_ambient_temperature 298.0(3)
_diffrn_detector 'Mercury CCD 2x2 bin detector'
_diffrn_measured_fraction_theta_full 0.960
_diffrn_measured_fraction_theta_max 0.960
_diffrn_measurement_device '4-circle diffractometer'
_diffrn_measurement_device_type 'Rigaku AFC'
_diffrn_measurement_method '\w scans'
_diffrn_radiation_monochromator graphite
_diffrn_radiation_probe x-ray
_diffrn_radiation_type 'Mo K\a'
_diffrn_radiation_wavelength 0.71073
_diffrn_reflns_av_R_equivalents 0.0482
_diffrn_reflns_av_unetI/netI 0.0413
_diffrn_reflns_limit_h_max 20
_diffrn_reflns_limit_h_min -20
_diffrn_reflns_limit_k_max 18
_diffrn_reflns_limit_k_min -18
_diffrn_reflns_limit_l_max 18
_diffrn_reflns_limit_l_min -17
_diffrn_reflns_number 17890
_diffrn_reflns_theta_full 25.025
_diffrn_reflns_theta_max 25.025
_diffrn_reflns_theta_min 1.755
_diffrn_source 'sealed X-ray tube'
_exptl_absorpt_coefficient_mu 1.604
_exptl_absorpt_correction_T_max 1.00000
_exptl_absorpt_correction_T_min 0.68076
_exptl_absorpt_correction_type multi-scan
_exptl_absorpt_process_details
;
(CrysAlis PRO; Rigaku OD, 2022)
;
_exptl_crystal_colour green
_exptl_crystal_density_diffrn 1.756
_exptl_crystal_description block
_exptl_crystal_F_000 2428
_exptl_crystal_size_max 0.384
_exptl_crystal_size_mid 0.364
_exptl_crystal_size_min 0.328
_refine_diff_density_max 1.136
_refine_diff_density_min -0.792
_refine_ls_extinction_method none
_refine_ls_goodness_of_fit_ref 1.081
_refine_ls_hydrogen_treatment constr
_refine_ls_matrix_type full
_refine_ls_number_parameters 338
_refine_ls_number_reflns 3848
_refine_ls_number_restraints 50
_refine_ls_restrained_S_all 1.099
_refine_ls_R_factor_all 0.1057
_refine_ls_R_factor_gt 0.0699
_refine_ls_shift/su_max 0.000
_refine_ls_shift/su_mean 0.000
_refine_ls_structure_factor_coef Fsqd
_refine_ls_weighting_details 'w=1/[\s^2^(Fo^2^)+(0.0850P)^2^+59.2856P] where P=(Fo^2^+2Fc^2^)/3'
_refine_ls_weighting_scheme calc
_refine_ls_wR_factor_gt 0.1770
_refine_ls_wR_factor_ref 0.2043
_reflns_number_gt 2674
_reflns_number_total 3848
_reflns_threshold_expression 'I > 2\s(I)'
_cod_data_source_file oj3021sup1.cif
_cod_data_source_block 3
_cod_original_formula_sum 'C30 H32.40 Cl2 Cu3 N16 O20.20'
_cod_database_code 2312585
_shelx_space_group_comment
;
The symmetry employed for this shelxl refinement is uniquely defined
by the following loop, which should always be used as a source of
symmetry information in preference to the above space-group names.
They are only intended as comments.
;
_shelx_estimated_absorpt_t_min 0.578
_shelx_estimated_absorpt_t_max 0.621

loop_
_space_group_symop_operation_xyz
'x, y, z'
'-x, y, -z+1/2'
'x+1/2, y+1/2, z'
'-x+1/2, y+1/2, -z+1/2'
'-x, -y, -z'
'x, -y, z-1/2'
'-x+1/2, -y+1/2, -z'
'x+1/2, -y+1/2, z-1/2'

loop_
_atom_site_type_symbol
_atom_site_label
_atom_site_fract_x
_atom_site_fract_y
_atom_site_fract_z
_atom_site_U_iso_or_equiv
_atom_site_adp_type
_atom_site_calc_flag
_atom_site_occupancy
_atom_site_disorder_assembly
_atom_site_disorder_group
Cu Cu2 0.000000 0.33157(7) 0.750000 0.0342(4) Uani d 1 . .
Cu Cu1 0.41749(5) 0.33255(5) 0.65057(6) 0.0401(3) Uani d 1 . .
O O2 0.0362(3) 0.2404(3) 0.6837(3) 0.0376(12) Uani d 1 . .
O O4 0.0612(3) 0.4233(3) 0.7121(3) 0.0426(13) Uani d 1 . .
O O1 0.3289(3) 0.3280(4) 0.5509(3) 0.0519(14) Uani d 1 . .
H H1A 0.346008 0.319169 0.496830 0.078 Uiso d 1 . .
H H1B 0.300468 0.382999 0.539461 0.078 Uiso d 1 . .
O O5 0.1578(3) 0.4752(3) 0.6560(4) 0.0561(16) Uani d 1 . .
N N5 0.3956(4) 0.4566(4) 0.6827(4) 0.0414(15) Uani d 1 . .
O O3 0.0969(4) 0.1922(3) 0.5848(4) 0.0613(18) Uani d 1 . .
N N1 0.3655(4) 0.2711(4) 0.7372(4) 0.0414(15) Uani d 1 . .
N N3 0.4490(4) 0.2095(4) 0.6282(4) 0.0448(16) Uani d 1 . .
N N7 0.5043(4) 0.3925(4) 0.6028(4) 0.0435(16) Uani d 1 . .
N N8 0.5602(4) 0.5178(4) 0.5849(4) 0.0464(17) Uani d 1 . .
H H8 0.570562 0.572891 0.587101 0.056 Uiso calc 1 . .
N N2 0.3469(4) 0.1458(4) 0.7971(4) 0.0502(18) Uani d 1 . .
H H2 0.348680 0.090807 0.808472 0.060 Uiso calc 1 . .
N N6 0.4273(4) 0.5945(4) 0.6784(4) 0.0494(18) Uani d 1 . .
H H6 0.452139 0.641120 0.669288 0.059 Uiso calc 1 . .
C C7 0.4448(4) 0.5130(4) 0.6594(5) 0.0375(17) Uani d 1 . .
N N4 0.4446(4) 0.0711(4) 0.6604(5) 0.0545(19) Uani d 1 . .
H H4 0.433899 0.023767 0.684918 0.065 Uiso calc 1 . .
C C13 0.0859(4) 0.2482(4) 0.6352(5) 0.0384(18) Uani d 1 . .
C C15 0.1165(4) 0.4134(4) 0.6712(5) 0.0382(18) Uani d 1 . .
C C10 0.5043(4) 0.4789(4) 0.6163(5) 0.0398(18) Uani d 1 . .
C C1 0.3805(5) 0.1855(4) 0.7389(5) 0.0421(19) Uani d 1 . .
C C4 0.4245(5) 0.1521(4) 0.6790(5) 0.046(2) Uani d 1 . .
C C8 0.3427(5) 0.5048(5) 0.7174(5) 0.050(2) Uani d 1 . .
H H8A 0.300475 0.482557 0.738765 0.060 Uiso calc 1 . .
C C5 0.4875(5) 0.1624(5) 0.5751(6) 0.052(2) Uani d 1 . .
H H5 0.511050 0.185352 0.532367 0.062 Uiso calc 1 . .
C C9 0.3626(5) 0.5906(5) 0.7152(5) 0.051(2) Uani d 1 . .
H H9 0.337006 0.637804 0.734959 0.061 Uiso calc 1 . .
C C12 0.5989(5) 0.4543(5) 0.5481(5) 0.052(2) Uani d 1 . .
H H12 0.641042 0.462491 0.520449 0.062 Uiso calc 1 . .
C C11 0.5644(5) 0.3781(5) 0.5598(6) 0.052(2) Uani d 1 . .
H H11 0.579055 0.323686 0.541505 0.062 Uiso calc 1 . .
C C14 0.1383(6) 0.3256(5) 0.6396(7) 0.068(3) Uani d 1 . .
C C6 0.4849(5) 0.0769(5) 0.5958(6) 0.057(2) Uani d 1 . .
H H6A 0.506764 0.030473 0.570471 0.068 Uiso calc 1 . .
C C2 0.3207(5) 0.2855(5) 0.7980(5) 0.0462(19) Uani d 1 . .
H H2A 0.301217 0.339513 0.811552 0.055 Uiso calc 1 . .
C C3 0.3093(5) 0.2084(5) 0.8351(5) 0.049(2) Uani d 1 . .
H H3 0.281123 0.199831 0.878462 0.058 Uiso calc 1 . .
O O1W 0.2382(5) 0.4718(6) 0.5226(5) 0.097(3) Uani d 1 . .
H H1WA 0.219063 0.479480 0.566669 0.146 Uiso d 1 . .
H H1WB 0.222928 0.515145 0.493478 0.146 Uiso d 1 . .
Cl Cl1B 0.1417(8) 0.3378(14) 0.9124(16) 0.0579(10) Uani d 0.229(11) A 1
O O2B 0.138(3) 0.312(3) 0.8300(18) 0.088(4) Uani d 0.229(11) A 1
O O1A 0.0732(4) 0.3842(6) 0.9155(6) 0.115(3) Uani d 1 . .
O O4B 0.2149(12) 0.370(2) 0.933(2) 0.088(3) Uani d 0.229(11) A 1
O O3B 0.134(2) 0.258(2) 0.955(3) 0.148(5) Uani d 0.229(11) A 1
O O4A 0.1899(6) 0.4188(6) 0.8769(7) 0.088(3) Uani d 0.771(11) A 2
Cl Cl1A 0.1447(2) 0.3502(4) 0.9040(4) 0.0579(10) Uani d 0.771(11) A 2
O O3A 0.1746(9) 0.3107(11) 0.9750(7) 0.148(5) Uani d 0.771(11) A 2
O O2A 0.1314(8) 0.2861(6) 0.8419(7) 0.088(4) Uani d 0.771(11) A 2

loop_
_atom_site_aniso_label
_atom_site_aniso_U_11
_atom_site_aniso_U_22
_atom_site_aniso_U_33
_atom_site_aniso_U_12
_atom_site_aniso_U_13
_atom_site_aniso_U_23
Cu2 0.0437(7) 0.0085(5) 0.0535(8) 0.000 0.0204(6) 0.000
Cu1 0.0521(6) 0.0097(4) 0.0601(7) -0.0008(4) 0.0132(4) 0.0037(4)
O2 0.048(3) 0.011(2) 0.057(3) -0.001(2) 0.021(2) -0.003(2)
O4 0.055(3) 0.011(2) 0.065(3) -0.001(2) 0.026(3) -0.003(2)
O1 0.061(4) 0.048(3) 0.047(3) 0.007(3) 0.005(3) -0.002(3)
O5 0.069(4) 0.017(3) 0.088(4) -0.018(3) 0.042(3) -0.010(3)
N5 0.048(4) 0.014(3) 0.062(4) -0.004(3) 0.004(3) 0.001(3)
O3 0.087(5) 0.026(3) 0.078(4) -0.017(3) 0.045(4) -0.021(3)
N1 0.052(4) 0.015(3) 0.059(4) -0.005(3) 0.010(3) 0.003(3)
N3 0.058(4) 0.017(3) 0.062(4) 0.000(3) 0.019(3) 0.003(3)
N7 0.047(4) 0.019(3) 0.064(4) 0.000(3) 0.005(3) 0.010(3)
N8 0.053(4) 0.023(3) 0.062(4) -0.012(3) 0.001(3) 0.005(3)
N2 0.060(4) 0.021(3) 0.071(5) 0.001(3) 0.019(4) 0.015(3)
N6 0.070(5) 0.013(3) 0.064(4) -0.007(3) 0.001(4) 0.001(3)
C7 0.043(4) 0.015(3) 0.053(5) -0.002(3) -0.004(3) 0.004(3)
N4 0.075(5) 0.011(3) 0.081(5) 0.007(3) 0.021(4) 0.006(3)
C13 0.054(5) 0.015(3) 0.048(5) 0.001(3) 0.015(4) -0.003(3)
C15 0.044(4) 0.017(3) 0.054(5) -0.003(3) 0.013(4) -0.003(3)
C10 0.047(5) 0.018(3) 0.053(5) -0.006(3) 0.000(4) 0.003(3)
C1 0.055(5) 0.019(3) 0.055(5) -0.003(3) 0.014(4) 0.007(3)
C4 0.058(5) 0.013(3) 0.067(5) 0.003(3) 0.008(4) 0.009(3)
C8 0.049(5) 0.027(4) 0.075(6) 0.000(4) 0.010(4) -0.004(4)
C5 0.060(5) 0.030(4) 0.069(6) 0.008(4) 0.020(4) 0.007(4)
C9 0.063(6) 0.019(4) 0.071(6) 0.007(4) 0.004(5) -0.005(4)
C12 0.053(5) 0.037(5) 0.065(6) -0.009(4) 0.005(4) 0.007(4)
C11 0.048(5) 0.032(4) 0.077(6) 0.008(4) 0.012(4) 0.008(4)
C14 0.075(6) 0.020(4) 0.119(8) -0.019(4) 0.052(6) -0.028(5)
C6 0.079(7) 0.019(4) 0.075(6) 0.007(4) 0.018(5) -0.006(4)
C2 0.060(5) 0.029(4) 0.052(5) 0.007(4) 0.015(4) 0.002(3)
C3 0.049(5) 0.041(5) 0.058(5) -0.002(4) 0.018(4) 0.006(4)
O1W 0.105(6) 0.090(6) 0.106(6) 0.054(5) 0.054(5) 0.045(5)
Cl1B 0.0674(16) 0.045(2) 0.062(2) 0.0058(14) 0.0106(12) -0.0048(16)
O2B 0.108(7) 0.045(8) 0.111(7) -0.019(6) 0.018(5) -0.027(6)
O1A 0.119(6) 0.087(5) 0.147(6) 0.017(5) 0.050(5) -0.002(5)
O4B 0.083(6) 0.078(6) 0.106(7) -0.023(5) 0.027(5) -0.021(5)
O3B 0.158(10) 0.157(10) 0.120(8) 0.000(8) -0.040(7) 0.017(8)
O4A 0.083(6) 0.078(6) 0.106(7) -0.023(5) 0.027(5) -0.021(5)
Cl1A 0.0674(16) 0.045(2) 0.062(2) 0.0058(14) 0.0106(12) -0.0048(16)
O3A 0.158(10) 0.157(10) 0.120(8) 0.000(8) -0.040(7) 0.017(8)
O2A 0.108(7) 0.045(8) 0.111(7) -0.019(6) 0.018(5) -0.027(6)

loop_
_atom_type_symbol
_atom_type_description
_atom_type_scat_dispersion_real
_atom_type_scat_dispersion_imag
_atom_type_scat_source
C C 0.0033 0.0016 'International Tables Vol C Tables 4.2.6.8 and 6.1.1.4'
H H 0.0000 0.0000 'International Tables Vol C Tables 4.2.6.8 and 6.1.1.4'
Cl Cl 0.1484 0.1585 'International Tables Vol C Tables 4.2.6.8 and 6.1.1.4'
Cu Cu 0.3201 1.2651 'International Tables Vol C Tables 4.2.6.8 and 6.1.1.4'
N N 0.0061 0.0033 'International Tables Vol C Tables 4.2.6.8 and 6.1.1.4'
O O 0.0106 0.0060 'International Tables Vol C Tables 4.2.6.8 and 6.1.1.4'

loop_
_geom_angle_atom_site_label_1
_geom_angle_atom_site_label_2
_geom_angle_atom_site_label_3
_geom_angle_site_symmetry_1
_geom_angle_site_symmetry_3
_geom_angle
_geom_angle_publ_flag
O2 Cu2 O2 . 2_556 87.6(3) ?
O2 Cu2 O2B . . 82.0(6) ?
O2 Cu2 O2B 2_556 . 88.7(10) ?
O2 Cu2 O2A 2_556 . 79.5(3) ?
O2 Cu2 O2A . . 79.8(2) ?
O4 Cu2 O2 2_556 . 161.4(2) ?
O4 Cu2 O2 2_556 2_556 95.9(2) ?
O4 Cu2 O2 . . 95.89(19) ?
O4 Cu2 O2 . 2_556 161.4(2) ?
O4 Cu2 O4 2_556 . 86.6(3) ?
O4 Cu2 O2B . . 73.7(10) ?
O4 Cu2 O2B 2_556 . 116.3(7) ?
O4 Cu2 O2A 2_556 . 118.8(2) ?
O4 Cu2 O2A . . 83.2(3) ?
N5 Cu1 O1 . . 94.9(2) ?
N5 Cu1 N1 . . 97.5(2) ?
N5 Cu1 N7 . . 81.8(3) ?
N1 Cu1 O1 . . 100.2(2) ?
N1 Cu1 N7 . . 155.6(3) ?
N3 Cu1 O1 . . 91.6(3) ?
N3 Cu1 N5 . . 173.5(3) ?
N3 Cu1 N1 . . 81.7(2) ?
N3 Cu1 N7 . . 96.2(3) ?
N7 Cu1 O1 . . 104.2(2) ?
C13 O2 Cu2 . . 126.5(4) ?
C15 O4 Cu2 . . 126.4(4) ?
Cu1 O1 H1A . . 115.5 ?
Cu1 O1 H1B . . 116.4 ?
H1A O1 H1B . . 97.9 ?
C7 N5 Cu1 . . 112.5(5) ?
C7 N5 C8 . . 106.6(6) ?
C8 N5 Cu1 . . 140.8(5) ?
C1 N1 Cu1 . . 111.3(5) ?
C1 N1 C2 . . 105.8(6) ?
C2 N1 Cu1 . . 142.8(5) ?
C4 N3 Cu1 . . 112.6(5) ?
C4 N3 C5 . . 106.6(6) ?
C5 N3 Cu1 . . 140.8(5) ?
C10 N7 Cu1 . . 111.4(5) ?
C10 N7 C11 . . 105.0(6) ?
C11 N7 Cu1 . . 143.5(5) ?
C10 N8 H8 . . 126.4 ?
C10 N8 C12 . . 107.3(6) ?
C12 N8 H8 . . 126.4 ?
C1 N2 H2 . . 126.3 ?
C1 N2 C3 . . 107.3(6) ?
C3 N2 H2 . . 126.3 ?
C7 N6 H6 . . 126.4 ?
C7 N6 C9 . . 107.3(6) ?
C9 N6 H6 . . 126.4 ?
N5 C7 N6 . . 111.2(7) ?
N5 C7 C10 . . 117.4(6) ?
N6 C7 C10 . . 131.4(7) ?
C4 N4 H4 . . 126.2 ?
C4 N4 C6 . . 107.5(7) ?
C6 N4 H4 . . 126.2 ?
O2 C13 C14 . . 121.0(6) ?
O3 C13 O2 . . 122.7(7) ?
O3 C13 C14 . . 116.1(7) ?
O4 C15 C14 . . 122.4(6) ?
O5 C15 O4 . . 122.3(6) ?
O5 C15 C14 . . 115.3(7) ?
N7 C10 C7 . . 116.9(7) ?
N8 C10 N7 . . 111.4(7) ?
N8 C10 C7 . . 131.7(6) ?
N1 C1 N2 . . 110.8(7) ?
N1 C1 C4 . . 117.3(6) ?
N2 C1 C4 . . 131.8(7) ?
N3 C4 N4 . . 110.5(7) ?
N3 C4 C1 . . 116.9(6) ?
N4 C4 C1 . . 132.5(7) ?
N5 C8 H8A . . 126.0 ?
C9 C8 N5 . . 108.0(7) ?
C9 C8 H8A . . 126.0 ?
N3 C5 H5 . . 126.1 ?
C6 C5 N3 . . 107.9(7) ?
C6 C5 H5 . . 126.1 ?
N6 C9 H9 . . 126.5 ?
C8 C9 N6 . . 107.0(7) ?
C8 C9 H9 . . 126.5 ?
N8 C12 H12 . . 126.7 ?
C11 C12 N8 . . 106.7(8) ?
C11 C12 H12 . . 126.7 ?
N7 C11 H11 . . 125.2 ?
C12 C11 N7 . . 109.6(8) ?
C12 C11 H11 . . 125.2 ?
C15 C14 C13 . . 122.3(7) ?
N4 C6 H6A . . 126.3 ?
C5 C6 N4 . . 107.5(7) ?
C5 C6 H6A . . 126.3 ?
N1 C2 H2A . . 125.6 ?
C3 C2 N1 . . 108.8(7) ?
C3 C2 H2A . . 125.6 ?
N2 C3 H3 . . 126.4 ?
C2 C3 N2 . . 107.2(7) ?
C2 C3 H3 . . 126.4 ?
H1WA O1W H1WB . . 104.6 ?
O1A Cl1B O2B . . 102(2) ?
O4B Cl1B O2B . . 107(2) ?
O4B Cl1B O1A . . 127(2) ?
O4B Cl1B O3B . . 108(2) ?
O3B Cl1B O2B . . 104(2) ?
O3B Cl1B O1A . . 106.4(19) ?
Cl1B O2B Cu2 . . 114(2) ?
O1A Cl1A O4A . . 108.9(7) ?
O1A Cl1A O2A . . 104.8(8) ?
O4A Cl1A O2A . . 109.6(7) ?
O3A Cl1A O1A . . 109.1(9) ?
O3A Cl1A O4A . . 113.7(10) ?
O3A Cl1A O2A . . 110.3(10) ?
Cl1A O2A Cu2 . . 107.8(7) ?

loop_
_geom_bond_atom_site_label_1
_geom_bond_atom_site_label_2
_geom_bond_site_symmetry_2
_geom_bond_distance
_geom_bond_publ_flag
Cu2 O2 . 1.925(4) ?
Cu2 O2 2_556 1.925(4) ?
Cu2 O4 2_556 1.922(5) ?
Cu2 O4 . 1.922(5) ?
Cu2 O2B . 2.72(5) ?
Cu2 O2A . 2.781(15) ?
Cu1 O1 . 2.194(6) ?
Cu1 N5 . 2.015(6) ?
Cu1 N1 . 2.021(6) ?
Cu1 N3 . 2.005(6) ?
Cu1 N7 . 2.032(6) ?
O2 C13 . 1.265(8) ?
O4 C15 . 1.265(9) ?
O1 H1A . 0.9889 ?
O1 H1B . 0.9906 ?
O5 C15 . 1.238(8) ?
N5 C7 . 1.316(9) ?
N5 C8 . 1.371(10) ?
O3 C13 . 1.226(8) ?
N1 C1 . 1.333(9) ?
N1 C2 . 1.369(10) ?
N3 C4 . 1.321(10) ?
N3 C5 . 1.376(10) ?
N7 C10 . 1.336(9) ?
N7 C11 . 1.368(10) ?
N8 H8 . 0.8600 ?
N8 C10 . 1.316(10) ?
N8 C12 . 1.370(11) ?
N2 H2 . 0.8600 ?
N2 C1 . 1.334(10) ?
N2 C3 . 1.358(10) ?
N6 H6 . 0.8600 ?
N6 C7 . 1.327(9) ?
N6 C9 . 1.364(11) ?
C7 C10 . 1.439(11) ?
N4 H4 . 0.8600 ?
N4 C4 . 1.332(9) ?
N4 C6 . 1.355(11) ?
C13 C14 . 1.507(10) ?
C15 C14 . 1.503(10) ?
C1 C4 . 1.423(11) ?
C8 H8A . 0.9300 ?
C8 C9 . 1.359(11) ?
C5 H5 . 0.9300 ?
C5 C6 . 1.351(11) ?
C9 H9 . 0.9300 ?
C12 H12 . 0.9300 ?
C12 C11 . 1.340(11) ?
C11 H11 . 0.9300 ?
C6 H6A . 0.9300 ?
C2 H2A . 0.9300 ?
C2 C3 . 1.353(11) ?
C3 H3 . 0.9300 ?
O1W H1WA . 0.8483 ?
O1W H1WB . 0.8499 ?
Cl1B O2B . 1.426(8) ?
Cl1B O1A . 1.423(8) ?
Cl1B O4B . 1.417(8) ?
Cl1B O3B . 1.421(8) ?
O1A Cl1A . 1.414(7) ?
O4A Cl1A . 1.422(7) ?
Cl1A O3A . 1.391(7) ?
Cl1A O2A . 1.427(7) ?

loop_
_geom_torsion_atom_site_label_1
_geom_torsion_atom_site_label_2
_geom_torsion_atom_site_label_3
_geom_torsion_atom_site_label_4
_geom_torsion_site_symmetry_1
_geom_torsion_site_symmetry_2
_geom_torsion_site_symmetry_3
_geom_torsion_site_symmetry_4
_geom_torsion
_geom_torsion_publ_flag
Cu2 O2 C13 O3 . . . . -166.7(6) ?
Cu2 O2 C13 C14 . . . . 16.8(11) ?
Cu2 O4 C15 O5 . . . . -172.5(6) ?
Cu2 O4 C15 C14 . . . . 5.7(12) ?
Cu1 N5 C7 N6 . . . . 177.4(5) ?
Cu1 N5 C7 C10 . . . . 0.0(8) ?
Cu1 N5 C8 C9 . . . . -175.6(7) ?
Cu1 N1 C1 N2 . . . . 179.0(5) ?
Cu1 N1 C1 C4 . . . . -3.8(9) ?
Cu1 N1 C2 C3 . . . . -177.9(7) ?
Cu1 N3 C4 N4 . . . . 178.0(6) ?
Cu1 N3 C4 C1 . . . . 0.6(10) ?
Cu1 N3 C5 C6 . . . . -178.1(7) ?
Cu1 N7 C10 N8 . . . . -179.6(5) ?
Cu1 N7 C10 C7 . . . . -0.9(9) ?
Cu1 N7 C11 C12 . . . . 178.9(7) ?
O2 C13 C14 C15 . . . . -28.3(14) ?
O4 C15 C14 C13 . . . . 16.3(15) ?
O5 C15 C14 C13 . . . . -165.4(9) ?
N5 C7 C10 N7 . . . . 0.6(10) ?
N5 C7 C10 N8 . . . . 179.0(8) ?
N5 C8 C9 N6 . . . . 0.5(10) ?
O3 C13 C14 C15 . . . . 155.0(9) ?
N1 C1 C4 N3 . . . . 2.2(12) ?
N1 C1 C4 N4 . . . . -174.5(9) ?
N1 C2 C3 N2 . . . . -0.3(10) ?
N3 C5 C6 N4 . . . . 0.7(11) ?
N8 C12 C11 N7 . . . . 0.5(10) ?
N2 C1 C4 N3 . . . . 178.7(9) ?
N2 C1 C4 N4 . . . . 2.1(17) ?
N6 C7 C10 N7 . . . . -176.2(8) ?
N6 C7 C10 N8 . . . . 2.2(15) ?
C7 N5 C8 C9 . . . . -1.0(9) ?
C7 N6 C9 C8 . . . . 0.1(9) ?
C10 N7 C11 C12 . . . . -0.2(10) ?
C10 N8 C12 C11 . . . . -0.6(9) ?
C1 N1 C2 C3 . . . . -0.1(10) ?
C1 N2 C3 C2 . . . . 0.5(10) ?
C4 N3 C5 C6 . . . . 0.0(10) ?
C4 N4 C6 C5 . . . . -1.1(11) ?
C8 N5 C7 N6 . . . . 1.1(9) ?
C8 N5 C7 C10 . . . . -176.3(7) ?
C5 N3 C4 N4 . . . . -0.7(10) ?
C5 N3 C4 C1 . . . . -178.1(8) ?
C9 N6 C7 N5 . . . . -0.8(9) ?
C9 N6 C7 C10 . . . . 176.2(8) ?
C12 N8 C10 N7 . . . . 0.5(9) ?
C12 N8 C10 C7 . . . . -177.9(8) ?
C11 N7 C10 N8 . . . . -0.2(9) ?
C11 N7 C10 C7 . . . . 178.5(7) ?
C6 N4 C4 N3 . . . . 1.2(10) ?
C6 N4 C4 C1 . . . . 178.0(9) ?
C2 N1 C1 N2 . . . . 0.4(9) ?
C2 N1 C1 C4 . . . . 177.7(7) ?
C3 N2 C1 N1 . . . . -0.6(10) ?
C3 N2 C1 C4 . . . . -177.3(9) ?
O1A Cl1B O2B Cu2 . . . . -13(2) ?
O1A Cl1A O2A Cu2 . . . . 25.6(7) ?
O4B Cl1B O2B Cu2 . . . . -148(2) ?
O3B Cl1B O2B Cu2 . . . . 98(3) ?
O4A Cl1A O2A Cu2 . . . . -91.2(7) ?
O3A Cl1A O2A Cu2 . . . . 142.9(9) ?

_cod_database_fobs_code 2312585
